data_7063232
loop_
_publ_author_name
'Moussa, J.'
'Gontard, G.'

_publ_section_title
;
 Novel heteroleptic copper(i) complexes merging the chelating
 1,2-bis-diphenyldiphosphine and various L^X type coligands
;
_journal_issue 27
_journal_name_full 'New Journal of Chemistry'
_journal_page_first 12162
_journal_page_last 12165
_journal_paper_doi 10.1039/D3NJ05212E
_journal_volume 48
_journal_year 2024
_chemical_formula_moiety 'C40 H32 Cu N O P2'
_chemical_formula_sum 'C40 H32 Cu N O P2'
_chemical_formula_weight 668.14
_space_group_crystal_system orthorhombic
_space_group_IT_number 31
_space_group_name_Hall 'P 2ac -2'
_space_group_name_H-M_alt 'P m n 21'
_atom_sites_solution_hydrogens geom
_atom_sites_solution_primary direct
_atom_sites_solution_secondary difmap
_audit_creation_method SHELXL-2018/3
_audit_update_record
;
2019-07-25 deposited with the CCDC.	2024-05-21 downloaded from the CCDC.
;
_cell_angle_alpha 90
_cell_angle_beta 90
_cell_angle_gamma 90
_cell_formula_units_Z 2
_cell_length_a 17.3563(2)
_cell_length_b 11.8638(2)
_cell_length_c 8.15090(10)
_cell_measurement_reflns_used 5655
_cell_measurement_temperature 200(1)
_cell_measurement_theta_max 66.57
_cell_measurement_theta_min 3.73
_cell_volume 1678.37(4)
_computing_cell_refinement 'Bruker SAINT'
_computing_data_collection 'Bruker APEX2'
_computing_data_reduction 'Bruker SAINT'
_computing_molecular_graphics 'SXGRAPH (Farrugia, 2012)'
_computing_publication_material 'WinGX publication routines (Farrugia, 2012)'
_computing_structure_refinement 'SHELXL (Sheldrick, 2015)'
_computing_structure_solution 'SIR92 (Giacovazzo et al, 1993)'
_diffrn_ambient_temperature 200(1)
_diffrn_measured_fraction_theta_full 0.992
_diffrn_measured_fraction_theta_max 0.991
_diffrn_measurement_device_type 'Bruker APEX-II CCD'
_diffrn_measurement_method '\f and \w scans'
_diffrn_radiation_source micro-source
_diffrn_radiation_type CuK\a
_diffrn_radiation_wavelength 1.54178
_diffrn_reflns_av_R_equivalents 0.0295
_diffrn_reflns_av_unetI/netI 0.0234
_diffrn_reflns_Laue_measured_fraction_full 0.992
_diffrn_reflns_Laue_measured_fraction_max 0.991
_diffrn_reflns_limit_h_max 20
_diffrn_reflns_limit_h_min -20
_diffrn_reflns_limit_k_max 14
_diffrn_reflns_limit_k_min -14
_diffrn_reflns_limit_l_max 8
_diffrn_reflns_limit_l_min -9
_diffrn_reflns_number 10246
_diffrn_reflns_point_group_measured_fraction_full 0.745
_diffrn_reflns_point_group_measured_fraction_max 0.744
_diffrn_reflns_theta_full 66.500
_diffrn_reflns_theta_max 66.566
_diffrn_reflns_theta_min 3.726
_exptl_absorpt_coefficient_mu 2.064
_exptl_absorpt_correction_T_max 1.000
_exptl_absorpt_correction_T_min 0.434
_exptl_absorpt_correction_type numerical
_exptl_absorpt_process_details
; 
 SADABS : Krause, L., Herbst-Irmer, R., Sheldrick G.M. & Stalke D.,
 J. Appl. Cryst. 48 (2015) 3-10
;
_exptl_crystal_colour yellow
_exptl_crystal_density_diffrn 1.322
_exptl_crystal_density_method 'not measured'
_exptl_crystal_description needle
_exptl_crystal_F_000 692
_exptl_crystal_size_max 0.9
_exptl_crystal_size_mid 0.15
_exptl_crystal_size_min 0.02
_refine_diff_density_max 0.195
_refine_diff_density_min -0.197
_refine_diff_density_rms 0.036
_refine_ls_abs_structure_details
;
 Flack x determined using 615 quotients [(I+)-(I-)]/[(I+)+(I-)]
 (Parsons, Flack and Wagner, Acta Cryst. B69 (2013) 249-259).
;
_refine_ls_abs_structure_Flack 0.00(2)
_refine_ls_extinction_method none
_refine_ls_goodness_of_fit_ref 1.046
_refine_ls_hydrogen_treatment constr
_refine_ls_matrix_type full
_refine_ls_number_parameters 224
_refine_ls_number_reflns 2286
_refine_ls_number_restraints 1
_refine_ls_restrained_S_all 1.045
_refine_ls_R_factor_all 0.0240
_refine_ls_R_factor_gt 0.0232
_refine_ls_shift/su_max 0.000
_refine_ls_shift/su_mean 0.000
_refine_ls_structure_factor_coef Fsqd
_refine_ls_weighting_details 'w=1/[\s^2^(Fo^2^)+(0.0431P)^2^+0.1965P] where P=(Fo^2^+2Fc^2^)/3'
_refine_ls_weighting_scheme calc
_refine_ls_wR_factor_gt 0.0627
_refine_ls_wR_factor_ref 0.0632
_reflns_Friedel_coverage 0.396
_reflns_Friedel_fraction_full 0.458
_reflns_Friedel_fraction_max 0.457
_reflns_number_gt 2228
_reflns_number_total 2286
_reflns_threshold_expression 'I > 2\s(I)'
_cod_data_source_file d3nj05212e2.cif
_cod_data_source_block jmy-14-1
_cod_depositor_comments 'Adding full bibliography for 7063232--7063233.cif.'
_cod_database_code 7063232
_shelx_shelxl_version_number 2018/3
_shelx_space_group_comment
;
The symmetry employed for this shelxl refinement is uniquely defined
by the following loop, which should always be used as a source of
symmetry information in preference to the above space-group names.
They are only intended as comments.
;

loop_
_space_group_symop_operation_xyz
'x, y, z'
'-x+1/2, -y, z+1/2'
'-x, y, z'
'x+1/2, -y, z+1/2'

loop_
_atom_site_label
_atom_site_type_symbol
_atom_site_fract_x
_atom_site_fract_y
_atom_site_fract_z
_atom_site_U_iso_or_equiv
_atom_site_adp_type
_atom_site_occupancy
_atom_site_site_symmetry_order
_atom_site_calc_flag
_atom_site_refinement_flags_posn
_atom_site_refinement_flags_adp
_atom_site_refinement_flags_occupancy
_atom_site_disorder_assembly
_atom_site_disorder_group
Cu1 Cu 0.000000 0.40762(4) 0.11312(7) 0.02409(14) Uani 1 2 d S T P . .
P1 P 0.09192(3) 0.28624(5) 0.04043(9) 0.02182(15) Uani 1 1 d . . . . .
O1 O 0.000000 0.5504(2) -0.0269(4) 0.0294(6) Uani 1 2 d S T P . .
N1 N 0.000000 0.5179(3) 0.3012(4) 0.0245(7) Uani 1 2 d S T P . .
C1 C 0.000000 0.6388(3) 0.0665(5) 0.0258(8) Uani 1 2 d S T P . .
C2 C 0.000000 0.7496(3) 0.0063(6) 0.0374(10) Uani 1 2 d S T P . .
H2 H 0.000000 0.761959 -0.108878 0.045 Uiso 1 2 calc R U P . .
C3 C 0.000000 0.8418(3) 0.1122(8) 0.0421(10) Uani 1 2 d S T P . .
H3 H 0.000000 0.915485 0.066575 0.051 Uiso 1 2 calc R U P . .
C4 C 0.000000 0.8306(3) 0.2782(6) 0.0373(10) Uani 1 2 d S T P . .
H4 H 0.000000 0.895360 0.346699 0.045 Uiso 1 2 calc R U P . .
C5 C 0.000000 0.7213(3) 0.3476(6) 0.0304(9) Uani 1 2 d S T P . .
C6 C 0.000000 0.6269(3) 0.2418(5) 0.0236(8) Uani 1 2 d S T P . .
C7 C 0.000000 0.6988(4) 0.5181(6) 0.0384(10) Uani 1 2 d S T P . .
H7 H 0.000000 0.759501 0.594110 0.046 Uiso 1 2 calc R U P . .
C8 C 0.000000 0.5902(4) 0.5737(5) 0.0378(10) Uani 1 2 d S T P . .
H8 H 0.000000 0.575454 0.688266 0.045 Uiso 1 2 calc R U P . .
C9 C 0.000000 0.5000(4) 0.4609(5) 0.0312(9) Uani 1 2 d S T P . .
C10 C 0.000000 0.3794(4) 0.5175(6) 0.0471(11) Uani 1 2 d S T P . .
H10A H -0.030787 0.333673 0.441726 0.071 Uiso 0.5 1 calc R U P . .
H10B H -0.022217 0.374850 0.627801 0.071 Uiso 0.5 1 calc R U P . .
H10C H 0.053004 0.350933 0.519721 0.071 Uiso 0.5 1 calc R U P . .
C11 C 0.13887(15) 0.1957(2) 0.1912(4) 0.0276(6) Uani 1 1 d . . . . .
C12 C 0.1831(2) 0.2466(3) 0.3105(5) 0.0521(9) Uani 1 1 d . . . . .
H12 H 0.187113 0.326421 0.312922 0.063 Uiso 1 1 calc R U . . .
C13 C 0.2217(3) 0.1833(4) 0.4268(5) 0.0675(12) Uani 1 1 d . . . . .
H13 H 0.252787 0.219603 0.506795 0.081 Uiso 1 1 calc R U . . .
C14 C 0.2150(2) 0.0666(3) 0.4266(5) 0.0510(9) Uani 1 1 d . . . . .
H14 H 0.241553 0.022600 0.505914 0.061 Uiso 1 1 calc R U . . .
C15 C 0.17028(18) 0.0165(3) 0.3120(5) 0.0434(8) Uani 1 1 d . . . . .
H15 H 0.164956 -0.063146 0.312239 0.052 Uiso 1 1 calc R U . . .
C16 C 0.13209(17) 0.0795(2) 0.1944(4) 0.0354(7) Uani 1 1 d . . . . .
H16 H 0.100934 0.042561 0.115053 0.042 Uiso 1 1 calc R U . . .
C17 C 0.17193(14) 0.3343(2) -0.0874(3) 0.0243(5) Uani 1 1 d . . . . .
C18 C 0.24364(15) 0.2814(2) -0.0930(4) 0.0315(6) Uani 1 1 d . . . . .
H18 H 0.253153 0.217009 -0.026820 0.038 Uiso 1 1 calc R U . . .
C19 C 0.30097(15) 0.3224(3) -0.1946(5) 0.0390(7) Uani 1 1 d . . . . .
H19 H 0.349665 0.285935 -0.197789 0.047 Uiso 1 1 calc R U . . .
C20 C 0.28803(18) 0.4160(3) -0.2915(5) 0.0421(8) Uani 1 1 d . . . . .
H20 H 0.327666 0.443943 -0.360795 0.051 Uiso 1 1 calc R U . . .
C21 C 0.21715(18) 0.4687(3) -0.2870(4) 0.0418(8) Uani 1 1 d . . . . .
H21 H 0.207633 0.532122 -0.355250 0.050 Uiso 1 1 calc R U . . .
C22 C 0.15964(16) 0.4293(2) -0.1830(4) 0.0330(6) Uani 1 1 d . . . . .
H22 H 0.111670 0.467706 -0.177442 0.040 Uiso 1 1 calc R U . . .
C23 C 0.04044(15) 0.1875(2) -0.0962(3) 0.0234(5) Uani 1 1 d . . . . .
C24 C 0.07953(16) 0.1167(3) -0.2031(4) 0.0346(7) Uani 1 1 d . . . . .
H24 H 0.134259 0.117131 -0.204529 0.042 Uiso 1 1 calc R U . . .
C25 C 0.04021(18) 0.0459(3) -0.3068(4) 0.0447(8) Uani 1 1 d . . . . .
H25 H 0.067657 -0.002866 -0.378380 0.054 Uiso 1 1 calc R U . . .

loop_
_atom_site_aniso_label
_atom_site_aniso_U_11
_atom_site_aniso_U_22
_atom_site_aniso_U_33
_atom_site_aniso_U_23
_atom_site_aniso_U_13
_atom_site_aniso_U_12
Cu1 0.0293(2) 0.0206(2) 0.0223(3) -0.0028(2) 0.000 0.000
P1 0.0219(3) 0.0211(3) 0.0224(3) -0.0015(3) -0.0002(2) -0.0003(2)
O1 0.0449(15) 0.0229(13) 0.0205(14) -0.0023(11) 0.000 0.000
N1 0.0232(14) 0.0307(16) 0.0196(17) -0.0035(14) 0.000 0.000
C1 0.0263(16) 0.0259(17) 0.025(2) -0.0019(15) 0.000 0.000
C2 0.050(2) 0.0292(19) 0.033(3) -0.0013(19) 0.000 0.000
C3 0.051(2) 0.0226(18) 0.053(3) -0.001(2) 0.000 0.000
C4 0.038(2) 0.0270(19) 0.047(3) -0.016(2) 0.000 0.000
C5 0.0227(17) 0.035(2) 0.033(2) -0.0119(18) 0.000 0.000
C6 0.0185(15) 0.0259(17) 0.026(2) -0.0030(16) 0.000 0.000
C7 0.0375(19) 0.044(2) 0.033(3) -0.016(2) 0.000 0.000
C8 0.039(2) 0.056(3) 0.019(3) -0.0061(18) 0.000 0.000
C9 0.0320(19) 0.038(2) 0.023(2) -0.0001(18) 0.000 0.000
C10 0.069(3) 0.048(3) 0.024(3) 0.006(2) 0.000 0.000
C11 0.0281(13) 0.0294(13) 0.0253(14) 0.0024(12) 0.0018(11) -0.0006(11)
C12 0.080(2) 0.0369(16) 0.0393(19) 0.0014(15) -0.0239(18) -0.0085(17)
C13 0.095(3) 0.059(2) 0.049(2) 0.003(2) -0.042(2) -0.009(2)
C14 0.057(2) 0.057(2) 0.039(2) 0.0132(17) -0.0097(16) 0.0123(17)
C15 0.0494(18) 0.0326(15) 0.048(2) 0.0109(15) -0.0008(16) 0.0079(14)
C16 0.0371(14) 0.0307(14) 0.0383(17) 0.0017(13) -0.0030(13) -0.0009(12)
C17 0.0228(11) 0.0278(12) 0.0222(13) -0.0025(11) -0.0012(10) -0.0032(10)
C18 0.0269(13) 0.0309(13) 0.0368(17) 0.0024(13) -0.0007(12) 0.0003(11)
C19 0.0222(12) 0.0411(15) 0.054(2) -0.0029(15) 0.0058(13) -0.0037(12)
C20 0.0348(15) 0.0487(18) 0.043(2) 0.0035(15) 0.0105(14) -0.0124(13)
C21 0.0457(17) 0.0385(16) 0.0412(19) 0.0137(14) 0.0051(14) -0.0057(14)
C22 0.0309(13) 0.0335(14) 0.0348(17) 0.0065(13) -0.0001(12) 0.0025(11)
C23 0.0266(12) 0.0245(11) 0.0192(13) -0.0025(10) -0.0025(11) 0.0000(10)
C24 0.0270(13) 0.0429(16) 0.0339(17) -0.0098(14) 0.0031(12) 0.0008(12)
C25 0.0400(15) 0.0514(18) 0.0426(18) -0.0257(16) 0.0061(15) 0.0040(15)

loop_
_atom_type_symbol
_atom_type_description
_atom_type_scat_dispersion_real
_atom_type_scat_dispersion_imag
_atom_type_scat_source
C C 0.0181 0.0091 'International Tables Vol C Tables 4.2.6.8 and 6.1.1.4'
H H 0.0000 0.0000 'International Tables Vol C Tables 4.2.6.8 and 6.1.1.4'
N N 0.0311 0.0180 'International Tables Vol C Tables 4.2.6.8 and 6.1.1.4'
O O 0.0492 0.0322 'International Tables Vol C Tables 4.2.6.8 and 6.1.1.4'
P P 0.2955 0.4335 'International Tables Vol C Tables 4.2.6.8 and 6.1.1.4'
Cu Cu -1.9646 0.5888 'International Tables Vol C Tables 4.2.6.8 and 6.1.1.4'

loop_
_geom_angle_atom_site_label_1
_geom_angle_atom_site_label_2
_geom_angle_atom_site_label_3
_geom_angle
_geom_angle_site_symmetry_1
_geom_angle_site_symmetry_3
_geom_angle_publ_flag
N1 Cu1 O1 83.49(13) . . ?
N1 Cu1 P1 128.42(4) . 3 ?
O1 Cu1 P1 112.78(6) . 3 ?
N1 Cu1 P1 128.42(4) . . ?
O1 Cu1 P1 112.78(6) . . ?
P1 Cu1 P1 91.39(3) 3 . ?
C11 P1 C17 103.20(12) . . ?
C11 P1 C23 104.42(12) . . ?
C17 P1 C23 102.81(12) . . ?
C11 P1 Cu1 121.40(10) . . ?
C17 P1 Cu1 119.60(9) . . ?
C23 P1 Cu1 102.92(8) . . ?
C1 O1 Cu1 110.1(3) . . ?
C9 N1 C6 119.8(3) . . ?
C9 N1 Cu1 130.3(3) . . ?
C6 N1 Cu1 110.0(3) . . ?
O1 C1 C2 123.5(4) . . ?
O1 C1 C6 120.3(4) . . ?
C2 C1 C6 116.1(4) . . ?
C3 C2 C1 121.2(4) . . ?
C4 C3 C2 122.7(4) . . ?
C3 C4 C5 119.2(4) . . ?
C6 C5 C4 118.8(4) . . ?
C6 C5 C7 116.7(4) . . ?
C4 C5 C7 124.4(4) . . ?
N1 C6 C5 121.9(4) . . ?
N1 C6 C1 116.2(4) . . ?
C5 C6 C1 121.9(4) . . ?
C8 C7 C5 120.3(4) . . ?
C7 C8 C9 119.9(4) . . ?
N1 C9 C8 121.4(4) . . ?
N1 C9 C10 117.1(4) . . ?
C8 C9 C10 121.5(4) . . ?
C12 C11 C16 118.1(3) . . ?
C12 C11 P1 117.8(2) . . ?
C16 C11 P1 124.1(2) . . ?
C11 C12 C13 121.0(3) . . ?
C12 C13 C14 120.0(4) . . ?
C15 C14 C13 119.1(3) . . ?
C14 C15 C16 121.1(3) . . ?
C11 C16 C15 120.6(3) . . ?
C22 C17 C18 119.0(3) . . ?
C22 C17 P1 117.2(2) . . ?
C18 C17 P1 123.8(2) . . ?
C19 C18 C17 120.2(3) . . ?
C20 C19 C18 120.5(3) . . ?
C19 C20 C21 119.6(3) . . ?
C20 C21 C22 120.2(3) . . ?
C17 C22 C21 120.4(3) . . ?
C24 C23 C23 119.27(16) . 3 ?
C24 C23 P1 121.7(2) . . ?
C23 C23 P1 118.94(8) 3 . ?
C25 C24 C23 120.9(3) . . ?
C24 C25 C25 119.81(17) . 3 ?

loop_
_geom_bond_atom_site_label_1
_geom_bond_atom_site_label_2
_geom_bond_distance
_geom_bond_site_symmetry_2
_geom_bond_publ_flag
Cu1 N1 2.015(3) . ?
Cu1 O1 2.042(3) . ?
Cu1 P1 2.2293(7) 3 ?
Cu1 P1 2.2294(7) . ?
P1 C11 1.825(3) . ?
P1 C17 1.827(3) . ?
P1 C23 1.847(3) . ?
O1 C1 1.296(5) . ?
N1 C9 1.319(5) . ?
N1 C6 1.381(5) . ?
C1 C2 1.403(5) . ?
C1 C6 1.436(6) . ?
C2 C3 1.394(6) . ?
C3 C4 1.359(8) . ?
C4 C5 1.415(6) . ?
C5 C6 1.414(5) . ?
C5 C7 1.415(7) . ?
C7 C8 1.366(6) . ?
C8 C9 1.411(6) . ?
C9 C10 1.503(6) . ?
C11 C12 1.378(4) . ?
C11 C16 1.383(4) . ?
C12 C13 1.382(5) . ?
C13 C14 1.389(5) . ?
C14 C15 1.352(5) . ?
C15 C16 1.384(4) . ?
C17 C22 1.387(4) . ?
C17 C18 1.394(4) . ?
C18 C19 1.383(4) . ?
C19 C20 1.380(5) . ?
C20 C21 1.381(5) . ?
C21 C22 1.390(4) . ?
C23 C24 1.388(4) . ?
C23 C23 1.404(5) 3 ?
C24 C25 1.373(4) . ?
C25 C25 1.396(6) 3 ?
